data_7034161
loop_
_publ_author_name
'Heindl, Claudia'
'Kuntz, Andrea'
'Peresypkina, Eugenia V.'
'Virovets, Alexander V.'
'Zabel, Manfred'
'L\"udeker, David'
'Brunklaus, Gunther'
'Scheer, Manfred'

_publ_section_title
;
 Unexpected fragmentations of triphosphaferrocene - formation of
 supramolecular assemblies containing the (1,2,4-P3C2Mes2)(-) ligand.
;
_journal_issue 14
_journal_name_full 'Dalton transactions (Cambridge, England : 2003)'
_journal_page_first 6502
_journal_page_last 6509
_journal_paper_doi 10.1039/c5dt00303b
_journal_volume 44
_journal_year 2015
_chemical_formula_structural 'Cu6 Br4 (P3 C20 H22)2 (MeCN)8.5 (CuBr)3.3333 * MeCN'
_chemical_formula_sum 'C59 H72.5 Br7.33 Cu9.33 N9.5 P6'
_chemical_formula_weight 2279.51
_chemical_name_systematic
;
 ?
;
_space_group_IT_number 15
_symmetry_cell_setting monoclinic
_symmetry_space_group_name_Hall '-C 2yc'
_symmetry_space_group_name_H-M 'C 1 2/c 1'
_atom_sites_solution_hydrogens geom
_atom_sites_solution_primary direct
_atom_sites_solution_secondary difmap
_audit_creation_method SHELXL-97
_audit_update_record
;
2015-01-15 deposited with the CCDC.
2015-02-24 downloaded from the CCDC.
;
_cell_angle_alpha 90.00
_cell_angle_beta 102.218(2)
_cell_angle_gamma 90.00
_cell_formula_units_Z 4
_cell_length_a 30.3248(7)
_cell_length_b 16.9395(4)
_cell_length_c 16.0657(3)
_cell_measurement_reflns_used 7562
_cell_measurement_temperature 123(2)
_cell_measurement_theta_max 74.5590
_cell_measurement_theta_min 2.9710
_cell_volume 8065.8(3)
_computing_cell_refinement
;
CrysAlisPro, Agilent Technologies,
Version 1.171.37.34 (release 22-05-2014 CrysAlis171 .NET)
(compiled May 22 2014,16:03:01)
;
_computing_data_collection
;
CrysAlisPro, Agilent Technologies,
Version 1.171.37.34 (release 22-05-2014 CrysAlis171 .NET)
(compiled May 22 2014,16:03:01)
;
_computing_data_reduction
;
CrysAlisPro, Agilent Technologies,
Version 1.171.37.34 (release 22-05-2014 CrysAlis171 .NET)
(compiled May 22 2014,16:03:01)
;
_computing_structure_refinement 'SHELXL-97 (Sheldrick, 1997)'
_computing_structure_solution 'SHELXS-97 (Sheldrick, 1990)'
_diffrn_ambient_temperature 123(2)
_diffrn_detector 'CCD plate'
_diffrn_detector_area_resol_mean 8.3636
_diffrn_detector_type TitanS2
_diffrn_measured_fraction_theta_full 0.999
_diffrn_measured_fraction_theta_max 0.977
_diffrn_measurement_device 'four-circle diffractometer'
_diffrn_measurement_device_type 'Supernova, TitanS2'
_diffrn_measurement_method '\w scans'
_diffrn_radiation_monochromator mirror
_diffrn_radiation_type CuK\a
_diffrn_radiation_wavelength 1.54178
_diffrn_reflns_av_R_equivalents 0.0632
_diffrn_reflns_av_sigmaI/netI 0.0444
_diffrn_reflns_limit_h_max 35
_diffrn_reflns_limit_h_min -37
_diffrn_reflns_limit_k_max 19
_diffrn_reflns_limit_k_min -21
_diffrn_reflns_limit_l_max 19
_diffrn_reflns_limit_l_min -18
_diffrn_reflns_number 23524
_diffrn_reflns_theta_full 67.50
_diffrn_reflns_theta_max 74.28
_diffrn_reflns_theta_min 2.98
_diffrn_source_type 'Supernova micro-focus X-ray tube'
_diffrn_standards_number 0
_exptl_absorpt_coefficient_mu 8.324
_exptl_absorpt_correction_T_max 0.658
_exptl_absorpt_correction_T_min 0.361
_exptl_absorpt_correction_type gaussian
_exptl_absorpt_process_details
;
CrysAlisPro, Agilent Technologies,
Version 1.171.37.34 (release 22-05-2014 CrysAlis171 .NET)
(compiled May 22 2014,16:03:01)
Numerical absorption correction based on gaussian integration over
            a multifaceted crystal model
Empirical absorption correction using spherical harmonics,
 implemented in SCALE3 ABSPACK scaling algorithm.
;
_exptl_crystal_colour orange
_exptl_crystal_density_diffrn 1.877
_exptl_crystal_density_method 'not measured'
_exptl_crystal_description plate
_exptl_crystal_F_000 4441
_exptl_crystal_size_max 0.1449
_exptl_crystal_size_mid 0.1195
_exptl_crystal_size_min 0.0548
_refine_diff_density_max 2.152
_refine_diff_density_min -0.780
_refine_diff_density_rms 0.162
_refine_ls_extinction_method none
_refine_ls_goodness_of_fit_ref 0.968
_refine_ls_hydrogen_treatment constr
_refine_ls_matrix_type full
_refine_ls_number_parameters 517
_refine_ls_number_reflns 8030
_refine_ls_number_restraints 6
_refine_ls_restrained_S_all 0.971
_refine_ls_R_factor_all 0.0752
_refine_ls_R_factor_gt 0.0623
_refine_ls_shift/su_max 0.001
_refine_ls_shift/su_mean 0.000
_refine_ls_structure_factor_coef Fsqd
_refine_ls_weighting_details 'calc w=1/[\s^2^(Fo^2^)+(0.1356P)^2^+0.0000P] where P=(Fo^2^+2Fc^2^)/3'
_refine_ls_weighting_scheme calc
_refine_ls_wR_factor_gt 0.1659
_refine_ls_wR_factor_ref 0.1752
_reflns_number_gt 6220
_reflns_number_total 8030
_reflns_threshold_expression >2sigma(I)
_cod_data_source_file c5dt00303b2.cif
_cod_data_source_block bal
_cod_depositor_comments 'Adding full bibliography for 7034160--7034167.cif.'
_cod_original_sg_symbol_H-M C2/c
_cod_original_formula_sum 'C59 H72.50 Br7.33 Cu9.33 N9.50 P6'
_cod_database_code 7034161

loop_
_symmetry_equiv_pos_as_xyz
'x, y, z'
'-x, y, -z+1/2'
'x+1/2, y+1/2, z'
'-x+1/2, y+1/2, -z+1/2'
'-x, -y, -z'
'x, -y, z-1/2'
'-x+1/2, -y+1/2, -z'
'x+1/2, -y+1/2, z-1/2'

loop_
_atom_site_label
_atom_site_type_symbol
_atom_site_fract_x
_atom_site_fract_y
_atom_site_fract_z
_atom_site_U_iso_or_equiv
_atom_site_adp_type
_atom_site_occupancy
_atom_site_symmetry_multiplicity
_atom_site_calc_flag
_atom_site_refinement_flags
_atom_site_disorder_assembly
_atom_site_disorder_group
Cu1A Cu 0.53795(4) 0.40460(6) 0.19713(8) 0.0408(3) Uani 0.70 1 d P . 3
N1A N 0.5645(2) 0.4993(3) 0.1521(4) 0.0390(13) Uani 0.70 1 d P A 3
C15N C 0.5830(2) 0.5471(4) 0.1245(4) 0.0301(12) Uani 0.70 1 d P A 3
C16N C 0.6064(2) 0.6088(4) 0.0870(4) 0.0340(13) Uani 0.70 1 d P A 3
H16A H 0.6154 0.5881 0.0362 0.051 Uiso 0.70 1 calc PR A 3
H16B H 0.6332 0.6257 0.1286 0.051 Uiso 0.70 1 calc PR A 3
H16C H 0.5861 0.6539 0.0712 0.051 Uiso 0.70 1 calc PR A 3
Cu1B Cu 0.5304(2) 0.3917(4) 0.1205(4) 0.0255(11) Uiso 0.10 1 d P . 2
N1B N 0.5250(9) 0.3778(16) -0.0093(16) 0.068(3) Uiso 0.30 1 d P . 2
C13N C 0.5323(7) 0.3820(14) -0.0836(14) 0.047(4) Uiso 0.30 1 d P . 2
C14N C 0.5435(9) 0.3918(16) -0.1643(16) 0.065(6) Uiso 0.30 1 d P . 2
H14A H 0.5276 0.4379 -0.1929 0.098 Uiso 0.30 1 calc PR . 2
H14B H 0.5345 0.3446 -0.1990 0.098 Uiso 0.30 1 calc PR . 2
H14C H 0.5761 0.3996 -0.1567 0.098 Uiso 0.30 1 calc PR . 2
Cu1C Cu 0.51053(13) 0.3274(3) 0.0823(3) 0.0462(9) Uani 0.20 1 d P . 1
N1C N 0.5267(5) 0.3862(10) -0.0373(10) 0.068(3) Uiso 0.50 1 d P . 1
C11N C 0.5161(5) 0.3442(9) -0.1137(11) 0.062(3) Uani 0.50 1 d P . 1
C12N C 0.5091(6) 0.3064(9) -0.1723(11) 0.070(4) Uani 0.50 1 d P . 1
H12A H 0.5288 0.3226 -0.2105 0.105 Uiso 0.50 1 calc PR . 1
H12B H 0.4775 0.3125 -0.2015 0.105 Uiso 0.50 1 calc PR . 1
H12C H 0.5150 0.2509 -0.1562 0.105 Uiso 0.50 1 calc PR . 1
Br1 Br 0.45437(2) 0.41205(4) 0.13927(4) 0.04629(17) Uani 1 1 d . . .
Cu2 Cu 0.57534(3) 0.27210(5) 0.34864(5) 0.0452(2) Uani 1 1 d . . 1
Br2 Br 0.46002(2) 0.20990(3) 0.03618(3) 0.04413(17) Uani 1 1 d . . 1
Cu4A Cu 0.71872(15) 0.1424(3) 0.2055(3) 0.0489(11) Uani 0.25 1 d P . 1
Cu5B Cu 0.6932(3) 0.2063(5) 0.3376(4) 0.0370(13) Uani 0.25 1 d P . 1
Br4A Br 0.76613(8) 0.15598(18) 0.3535(2) 0.0574(7) Uani 0.25 1 d P . 1
Cu1I Cu 0.7500 0.2500 0.0000 0.077(3) Uani 0.17 2 d SP . 1
Br1I Br 0.77052(14) 0.2233(3) 0.1385(3) 0.0653(11) Uani 0.17 1 d P . 1
Cu5A Cu 0.6997(3) 0.2099(5) 0.3137(4) 0.0500(13) Uani 0.33 1 d P . 2
Cu4B Cu 0.71179(5) 0.12771(9) 0.16459(13) 0.0482(3) Uani 0.75 1 d P . 2
N1X N 0.7819(12) 0.180(3) 0.219(3) 0.013(8) Uiso 0.08 1 d P . 2
Br4B Br 0.77158(12) 0.1766(3) 0.2871(3) 0.0719(11) Uani 0.33 1 d P . 2
Br4C Br 0.78185(10) 0.1619(2) 0.2574(3) 0.0588(7) Uani 0.33 1 d P . 2
Br3 Br 0.65771(7) 0.27043(8) 0.42008(8) 0.0560(4) Uani 0.58 1 d P . .
N2 N 0.6411(5) 0.2679(7) 0.4064(8) 0.031(3) Uiso 0.42 1 d P . 3
C21N C 0.6757(5) 0.2512(7) 0.4198(7) 0.023(3) Uiso 0.42 1 d P . 3
C22N C 0.7238(8) 0.2147(14) 0.4450(14) 0.077(5) Uiso 0.42 1 d P . 3
N4A N 0.7120(2) 0.0129(5) 0.1618(5) 0.078(2) Uani 1 1 d . . .
C41N C 0.7076(4) -0.0518(7) 0.1424(8) 0.096(3) Uani 1 1 d . . .
C42N C 0.7013(7) -0.1346(9) 0.1155(14) 0.154(7) Uani 1 1 d . . .
H42A H 0.7231 -0.1484 0.0809 0.232 Uiso 1 1 calc R . .
H42B H 0.6706 -0.1419 0.0818 0.232 Uiso 1 1 calc R . .
H42C H 0.7058 -0.1687 0.1659 0.232 Uiso 1 1 calc R . .
N4B N 0.7238(3) 0.1516(6) 0.0443(6) 0.073(2) Uani 0.75 1 d P . 2
C43N C 0.7272(3) 0.1614(6) -0.0241(7) 0.063(2) Uani 0.75 1 d P . 2
C44N C 0.7314(4) 0.1738(8) -0.1116(7) 0.072(3) Uani 0.75 1 d P . 2
H44A H 0.7257 0.1241 -0.1432 0.107 Uiso 0.75 1 calc PR . 2
H44B H 0.7620 0.1923 -0.1122 0.107 Uiso 0.75 1 calc PR . 2
H44C H 0.7095 0.2135 -0.1384 0.107 Uiso 0.75 1 calc PR . 2
Cu3 Cu 0.48462(2) 0.14037(4) 0.17032(4) 0.03361(18) Uani 1 1 d . . .
N3 N 0.48055(15) 0.0252(3) 0.1465(3) 0.0411(9) Uani 1 1 d . . .
C31N C 0.48005(19) -0.0422(3) 0.1376(3) 0.0406(11) Uani 1 1 d . . .
C32N C 0.4795(2) -0.1267(4) 0.1253(4) 0.0526(14) Uani 1 1 d . . .
H32A H 0.4829 -0.1386 0.0673 0.079 Uiso 1 1 calc R . .
H32B H 0.4508 -0.1482 0.1340 0.079 Uiso 1 1 calc R . .
H32C H 0.5045 -0.1506 0.1663 0.079 Uiso 1 1 calc R . .
P1 P 0.55900(4) 0.17734(7) 0.23361(7) 0.0311(2) Uani 1 1 d . . .
P2 P 0.57279(4) 0.29121(7) 0.19210(8) 0.0338(3) Uani 1 1 d . . .
P3 P 0.64829(4) 0.18029(8) 0.18703(8) 0.0377(3) Uani 1 1 d . . .
C1 C 0.60784(15) 0.1267(3) 0.2229(3) 0.0329(9) Uani 1 1 d . . .
C11 C 0.60985(15) 0.0391(3) 0.2306(3) 0.0342(9) Uani 1 1 d . . .
C12 C 0.62536(16) 0.0018(3) 0.3085(3) 0.0364(10) Uani 1 1 d . . .
C13 C 0.62510(19) -0.0811(3) 0.3111(4) 0.0428(11) Uani 1 1 d . . .
H13 H 0.6350 -0.1068 0.3643 0.051 Uiso 1 1 calc R . .
C14 C 0.6109(2) -0.1268(3) 0.2387(4) 0.0476(12) Uani 1 1 d . . .
C15 C 0.5965(2) -0.0881(4) 0.1621(4) 0.0480(12) Uani 1 1 d . . .
H15 H 0.5866 -0.1185 0.1119 0.058 Uiso 1 1 calc R . .
C16 C 0.59603(18) -0.0060(3) 0.1557(3) 0.0410(11) Uani 1 1 d . . .
C17 C 0.64183(19) 0.0474(3) 0.3886(4) 0.0449(11) Uiso 1 1 d . . .
H17A H 0.6666 0.0822 0.3813 0.067 Uiso 1 1 calc R . .
H17B H 0.6527 0.0107 0.4356 0.067 Uiso 1 1 calc R . .
H17C H 0.6171 0.0792 0.4013 0.067 Uiso 1 1 calc R . .
C18 C 0.6103(3) -0.2155(4) 0.2413(5) 0.0644(17) Uani 1 1 d . . .
H18A H 0.6075 -0.2363 0.1835 0.097 Uiso 1 1 calc R . .
H18B H 0.5845 -0.2332 0.2643 0.097 Uiso 1 1 calc R . .
H18C H 0.6383 -0.2346 0.2777 0.097 Uiso 1 1 calc R . .
C19 C 0.5799(2) 0.0320(4) 0.0699(3) 0.0539(14) Uani 1 1 d . . .
H19A H 0.5664 -0.0082 0.0284 0.081 Uiso 1 1 calc R . .
H19B H 0.6054 0.0566 0.0514 0.081 Uiso 1 1 calc R . .
H19C H 0.5572 0.0723 0.0739 0.081 Uiso 1 1 calc R . .
C2 C 0.62519(17) 0.2738(3) 0.1675(3) 0.0368(10) Uani 1 1 d . . .
C21 C 0.64624(18) 0.3353(3) 0.1227(3) 0.0403(11) Uani 1 1 d . . .
C22 C 0.6440(3) 0.3279(4) 0.0357(5) 0.0611(16) Uani 1 1 d . . .
C23 C 0.6616(3) 0.3855(5) -0.0080(5) 0.077(2) Uani 1 1 d . . .
H23 H 0.6585 0.3805 -0.0678 0.092 Uiso 1 1 calc R . .
C24 C 0.6841(3) 0.4522(4) 0.0341(6) 0.070(2) Uani 1 1 d . . .
C25 C 0.6865(3) 0.4583(5) 0.1210(6) 0.071(2) Uani 1 1 d . . .
H25 H 0.7012 0.5028 0.1507 0.085 Uiso 1 1 calc R . .
C26 C 0.6682(2) 0.4019(4) 0.1657(5) 0.0575(15) Uani 1 1 d . . .
C27 C 0.6212(4) 0.2569(5) -0.0120(5) 0.076(2) Uani 1 1 d . . .
H27A H 0.5911 0.2505 0.0002 0.113 Uiso 1 1 calc R . .
H27B H 0.6392 0.2095 0.0061 0.113 Uiso 1 1 calc R . .
H27C H 0.6185 0.2648 -0.0733 0.113 Uiso 1 1 calc R . .
C28 C 0.7034(4) 0.5151(6) -0.0137(8) 0.097(3) Uani 1 1 d U . .
H28A H 0.7088 0.5631 0.0211 0.146 Uiso 1 1 calc R . .
H28B H 0.6821 0.5266 -0.0672 0.146 Uiso 1 1 calc R . .
H28C H 0.7320 0.4966 -0.0260 0.146 Uiso 1 1 calc R . .
C29 C 0.6711(4) 0.4155(6) 0.2570(5) 0.087(3) Uani 1 1 d . . .
H29A H 0.6879 0.4642 0.2743 0.130 Uiso 1 1 calc R . .
H29B H 0.6867 0.3710 0.2895 0.130 Uiso 1 1 calc R . .
H29C H 0.6406 0.4202 0.2680 0.130 Uiso 1 1 calc R . .

loop_
_atom_site_aniso_label
_atom_site_aniso_U_11
_atom_site_aniso_U_22
_atom_site_aniso_U_33
_atom_site_aniso_U_23
_atom_site_aniso_U_13
_atom_site_aniso_U_12
Cu1A 0.0454(6) 0.0220(5) 0.0631(7) 0.0061(4) 0.0303(5) 0.0045(4)
N1A 0.042(3) 0.023(3) 0.057(3) 0.003(2) 0.023(3) 0.003(2)
C15N 0.032(3) 0.022(3) 0.037(3) 0.005(2) 0.010(2) -0.004(2)
C16N 0.040(3) 0.024(3) 0.039(3) 0.011(2) 0.011(3) -0.007(3)
Cu1C 0.0358(18) 0.055(2) 0.047(2) 0.0227(18) 0.0052(15) 0.0035(16)
C11N 0.061(8) 0.045(7) 0.079(9) 0.019(8) 0.012(7) 0.007(6)
C12N 0.089(11) 0.042(7) 0.074(10) 0.008(7) 0.006(8) 0.005(7)
Br1 0.0503(3) 0.0419(3) 0.0493(3) 0.0085(2) 0.0163(2) 0.0078(2)
Cu2 0.0511(5) 0.0436(5) 0.0425(4) -0.0057(3) 0.0137(3) -0.0071(3)
Br2 0.0597(3) 0.0417(3) 0.0320(2) 0.00062(19) 0.0121(2) 0.0090(2)
Cu4A 0.041(2) 0.064(3) 0.044(2) -0.0063(19) 0.0133(18) 0.0124(17)
Cu5B 0.039(3) 0.034(2) 0.038(3) 0.003(2) 0.007(2) 0.0036(18)
Br4A 0.0400(11) 0.0558(15) 0.0690(17) -0.0087(13) -0.0048(11) 0.0190(10)
Cu1I 0.064(5) 0.113(8) 0.057(5) -0.010(5) 0.020(4) -0.034(5)
Br1I 0.0476(19) 0.099(4) 0.054(2) 0.001(2) 0.0216(16) -0.014(2)
Cu5A 0.048(2) 0.0452(19) 0.056(4) 0.007(2) 0.009(2) -0.0024(16)
Cu4B 0.0364(6) 0.0416(7) 0.0716(10) 0.0065(7) 0.0231(7) 0.0063(5)
Br4B 0.0367(15) 0.077(2) 0.097(3) 0.0126(19) 0.0030(13) 0.0084(12)
Br4C 0.0296(13) 0.0559(16) 0.082(2) 0.0192(16) -0.0087(12) -0.0032(11)
Br3 0.0503(8) 0.0470(7) 0.0599(7) 0.0108(5) -0.0125(7) -0.0126(7)
N4A 0.074(4) 0.073(5) 0.099(5) 0.029(4) 0.049(4) 0.033(3)
C41N 0.090(6) 0.080(7) 0.137(9) 0.025(6) 0.067(6) 0.036(5)
C42N 0.173(16) 0.102(10) 0.216(19) -0.017(11) 0.102(15) 0.035(10)
N4B 0.068(5) 0.079(6) 0.082(6) 0.013(5) 0.040(4) 0.016(4)
C43N 0.053(4) 0.067(6) 0.076(6) 0.018(5) 0.030(4) 0.004(4)
C44N 0.057(5) 0.092(8) 0.068(5) 0.019(5) 0.018(4) -0.005(5)
Cu3 0.0354(3) 0.0344(4) 0.0330(3) -0.0031(3) 0.0115(3) 0.0002(3)
N3 0.041(2) 0.045(3) 0.037(2) -0.0020(18) 0.0095(16) 0.0011(18)
C31N 0.048(3) 0.036(3) 0.039(2) -0.003(2) 0.014(2) 0.003(2)
C32N 0.065(4) 0.037(3) 0.058(3) -0.007(2) 0.020(3) -0.001(2)
P1 0.0309(5) 0.0302(6) 0.0349(5) 0.0017(4) 0.0131(4) -0.0008(4)
P2 0.0356(6) 0.0292(6) 0.0399(6) 0.0043(4) 0.0153(5) 0.0019(4)
P3 0.0328(6) 0.0374(6) 0.0469(6) 0.0101(5) 0.0170(5) 0.0031(5)
C1 0.033(2) 0.033(2) 0.033(2) 0.0009(17) 0.0094(17) 0.0008(17)
C11 0.030(2) 0.035(2) 0.040(2) -0.0005(18) 0.0137(17) 0.0017(17)
C12 0.034(2) 0.031(2) 0.045(2) 0.0027(19) 0.0110(19) 0.0005(18)
C13 0.045(3) 0.039(3) 0.045(3) 0.004(2) 0.012(2) 0.003(2)
C14 0.049(3) 0.037(3) 0.060(3) -0.003(2) 0.019(2) 0.000(2)
C15 0.056(3) 0.041(3) 0.049(3) -0.011(2) 0.014(2) 0.001(2)
C16 0.042(3) 0.043(3) 0.039(2) -0.004(2) 0.0123(19) 0.001(2)
C18 0.084(5) 0.038(3) 0.074(4) -0.002(3) 0.023(4) 0.005(3)
C19 0.067(4) 0.061(4) 0.034(2) -0.005(2) 0.013(2) 0.004(3)
C2 0.040(2) 0.035(2) 0.039(2) 0.0042(19) 0.0153(18) -0.0062(19)
C21 0.043(2) 0.036(3) 0.047(3) 0.012(2) 0.022(2) 0.005(2)
C22 0.072(4) 0.057(4) 0.063(4) 0.011(3) 0.034(3) 0.012(3)
C23 0.105(6) 0.073(5) 0.070(4) 0.024(4) 0.055(4) 0.018(5)
C24 0.086(5) 0.051(4) 0.091(5) 0.027(4) 0.058(4) 0.009(3)
C25 0.074(5) 0.049(4) 0.100(6) 0.013(4) 0.045(4) -0.006(3)
C26 0.054(3) 0.050(4) 0.072(4) 0.011(3) 0.021(3) -0.013(3)
C27 0.110(7) 0.073(5) 0.052(4) 0.002(3) 0.037(4) 0.008(5)
C28 0.121(6) 0.073(5) 0.118(6) 0.033(5) 0.068(5) 0.006(5)
C29 0.096(6) 0.095(7) 0.068(4) -0.006(4) 0.014(4) -0.060(5)

loop_
_atom_type_symbol
_atom_type_description
_atom_type_scat_dispersion_real
_atom_type_scat_dispersion_imag
_atom_type_scat_source
C C 0.0181 0.0091 'International Tables Vol C Tables 4.2.6.8 and 6.1.1.4'
H H 0.0000 0.0000 'International Tables Vol C Tables 4.2.6.8 and 6.1.1.4'
N N 0.0311 0.0180 'International Tables Vol C Tables 4.2.6.8 and 6.1.1.4'
P P 0.2955 0.4335 'International Tables Vol C Tables 4.2.6.8 and 6.1.1.4'
Cu Cu -1.9646 0.5888 'International Tables Vol C Tables 4.2.6.8 and 6.1.1.4'
Br Br -0.6763 1.2805 'International Tables Vol C Tables 4.2.6.8 and 6.1.1.4'

loop_
_geom_angle_atom_site_label_1
_geom_angle_atom_site_label_2
_geom_angle_atom_site_label_3
_geom_angle
_geom_angle_site_symmetry_1
_geom_angle_site_symmetry_3
N1A Cu1A Br1 106.18(19) . .
N1A Cu1A Br1 111.8(2) . 2_655
N1A Cu1A P2 116.96(18) . .
Br1 Cu1A Br1 103.89(4) . 2_655
P2 Cu1A Br1 119.00(6) . .
P2 Cu1A Br1 97.98(5) . 2_655
C15N N1A Cu1A 172.3(6) . .
N1A C15N C16N 178.8(8) . .
N1B Cu1B Br1 105.5(8) . .
N1B Cu1B P2 109.7(8) . .
P2 Cu1B Br1 119.5(3) . .
C13N N1B Cu1B 163(2) . .
N1B C13N C14N 175(3) . .
C13N C14N H14A 109.5 . .
C13N C14N H14B 109.5 . .
C13N C14N H14C 109.5 . .
H14A C14N H14B 109.5 . .
H14A C14N H14C 109.5 . .
H14B C14N H14C 109.5 . .
N1C Cu1C Br1 109.5(4) . .
N1C Cu1C Br2 108.6(4) . .
N1C Cu1C P2 117.1(4) . .
Br2 Cu1C Br1 98.00(13) . .
P2 Cu1C Br1 111.48(17) . .
P2 Cu1C Br2 110.57(16) . .
C11N N1C Cu1C 117.6(11) . .
C12N C11N N1C 175.5(16) . .
Cu1A Br1 Cu1A 75.82(4) . 2_655
Cu1A Br1 Cu1C 53.41(10) . .
Cu1A Br1 Cu2 105.63(4) . 2_655
Cu1B Br1 Cu1A 28.67(14) . .
Cu1B Br1 Cu1A 103.68(14) . 2_655
Cu1B Br1 Cu1C 31.02(18) . .
Cu1B Br1 Cu2 103.80(15) . 2_655
Cu1C Br1 Cu1A 114.50(9) . 2_655
Cu1C Br1 Cu2 77.19(10) . 2_655
Cu2 Br1 Cu1A 80.52(3) 2_655 2_655
Br1 Cu2 Cu3 120.41(4) 2_655 2_655
Br2 Cu2 Br1 96.81(3) 2_655 2_655
Br2 Cu2 Cu3 53.07(2) 2_655 2_655
Br3 Cu2 Br1 107.88(5) . 2_655
Br3 Cu2 Br2 101.14(4) . 2_655
Br3 Cu2 Cu3 126.01(5) . 2_655
Br3 Cu2 P2 105.91(5) . .
P1 Cu2 Br1 130.89(5) . 2_655
P1 Cu2 Br2 103.32(4) . 2_655
P1 Cu2 Br3 111.33(6) . .
P1 Cu2 Cu3 51.44(3) . 2_655
P1 Cu2 P2 50.56(4) . .
P2 Cu2 Br1 91.13(4) . 2_655
P2 Cu2 Br2 147.88(5) . 2_655
P2 Cu2 Cu3 96.29(4) . 2_655
Cu1C Br2 Cu2 77.52(10) . 2_655
Cu3 Br2 Cu1C 93.95(8) . .
Cu3 Br2 Cu2 69.79(3) . 2_655
Br4A Cu4A Cu5B 53.8(2) . .
Br1I Cu4A Cu5B 116.1(3) . .
Br1I Cu4A Br4A 94.1(2) . .
N4A Cu4A Cu5B 127.9(3) . .
N4A Cu4A Br4A 111.8(3) . .
N4A Cu4A Br1I 114.6(3) . .
P3 Cu4A Cu5B 62.9(2) . .
P3 Cu4A Br4A 116.6(2) . .
P3 Cu4A Br1I 117.8(2) . .
P3 Cu4A N4A 102.6(3) . .
Br4A Cu5B Cu4A 60.4(2) . .
Br4A Cu5B P3 110.1(3) . .
Br3 Cu5B Cu4A 164.8(4) . .
Br3 Cu5B Br4A 134.3(4) . .
Br3 Cu5B P3 115.6(4) . .
P3 Cu5B Cu4A 49.83(16) . .
Cu5B Br4A Cu4A 65.9(2) . .
Br1I Cu1I Br1I 180.0 . 7_655
Cu1I Br1I Cu4A 118.3(2) . .
Br4B Cu5A Cu4B 56.55(19) . .
Br4B Cu5A Br3 145.3(4) . .
Br3 Cu5A Cu4B 158.0(3) . .
P3 Cu5A Cu4B 49.27(14) . .
P3 Cu5A Br4B 105.1(3) . .
P3 Cu5A Br3 109.5(3) . .
N1X Cu4B Cu5A 76.6(10) . .
N1X Cu4B Br4B 28.6(11) . .
N1X Cu4B Br4C 17.0(12) . .
Br4B Cu4B Cu5A 51.98(18) . .
Br4C Cu4B Cu5A 67.3(2) . .
Br4C Cu4B Br4B 15.41(8) . .
N4A Cu4B Cu5A 120.5(3) . .
N4A Cu4B N1X 112.9(11) . .
N4A Cu4B Br4B 110.0(3) . .
N4A Cu4B Br4C 104.4(3) . .
N4A Cu4B N4B 99.8(4) . .
N4A Cu4B P3 114.3(2) . .
N4B Cu4B Cu5A 139.6(3) . .
N4B Cu4B N1X 86.9(12) . .
N4B Cu4B Br4B 115.0(3) . .
N4B Cu4B Br4C 103.0(3) . .
N4B Cu4B P3 113.7(3) . .
P3 Cu4B Cu5A 53.07(16) . .
P3 Cu4B N1X 123.2(9) . .
P3 Cu4B Br4B 104.31(13) . .
P3 Cu4B Br4C 119.18(14) . .
Br4B N1X Cu4B 86(2) . .
Br4C N1X Cu4B 89(3) . .
Br4C N1X Br4B 27.4(18) . .
Cu5A Br4B Cu4B 71.5(2) . .
N1X Br4B Cu5A 125.2(19) . .
N1X Br4B Cu4B 65.7(17) . .
Br4C Br4B Cu5A 143.0(7) . .
Br4C Br4B Cu4B 71.8(6) . .
Br4C Br4B N1X 29(2) . .
N1X Br4C Cu4B 74(3) . .
Br4B Br4C Cu4B 92.8(5) . .
Br4B Br4C N1X 124(4) . .
Cu2 Br3 Cu5A 106.64(18) . .
Cu5B Br3 Cu2 107.4(2) . .
Cu5B Br3 Cu5A 6.6(3) . .
Cu5B Br3 C22N 48.5(6) . .
N2 Br3 Cu2 5.6(15) . .
N2 Br3 Cu5B 105.5(14) . .
N2 Br3 Cu5A 105.4(14) . .
N2 Br3 C21N 136.7(19) . .
N2 Br3 C22N 146.6(16) . .
C21N Br3 Cu2 140.4(11) . .
C21N Br3 Cu5B 37.0(11) . .
C21N Br3 Cu5A 40.5(11) . .
C21N Br3 C22N 11.7(12) . .
C22N Br3 Cu2 151.1(6) . .
C22N Br3 Cu5A 51.5(6) . .
Br3 N2 C21N 24.2(11) . .
Br3 C21N N2 19.1(9) . .
Br3 C21N C22N 163.5(17) . .
N2 C21N C22N 171.1(16) . .
C21N C22N Br3 4.8(5) . .
Cu4B N4A Cu4A 16.18(13) . .
C41N N4A Cu4A 177.2(7) . .
C41N N4A Cu4B 165.3(9) . .
N4A C41N C42N 178.7(17) . .
C41N C42N H42A 109.5 . .
C41N C42N H42B 109.5 . .
C41N C42N H42C 109.5 . .
H42A C42N H42B 109.5 . .
H42A C42N H42C 109.5 . .
H42B C42N H42C 109.5 . .
C43N N4B Cu4B 174.3(10) . .
N4B C43N C44N 179.9(16) . .
C43N C44N H44A 109.5 . .
C43N C44N H44B 109.5 . .
C43N C44N H44C 109.5 . .
H44A C44N H44B 109.5 . .
H44A C44N H44C 109.5 . .
H44B C44N H44C 109.5 . .
Br2 Cu3 Cu2 57.14(3) . 2_655
Br2 Cu3 Cu3 151.00(2) . 2_655
Cu3 Cu3 Cu2 101.42(3) 2_655 2_655
N3 Cu3 Cu2 137.31(13) . 2_655
N3 Cu3 Br2 108.07(13) . .
N3 Cu3 Cu3 100.91(12) . 2_655
N3 Cu3 P1 111.84(13) . 2_655
N3 Cu3 P1 111.04(13) . .
P1 Cu3 Cu2 54.56(4) 2_655 2_655
P1 Cu3 Cu2 111.63(4) . 2_655
P1 Cu3 Br2 110.35(4) 2_655 .
P1 Cu3 Br2 109.88(4) . .
P1 Cu3 Cu3 57.84(4) 2_655 2_655
P1 Cu3 Cu3 56.57(4) . 2_655
P1 Cu3 P1 105.65(5) 2_655 .
C31N N3 Cu3 175.7(4) . .
N3 C31N C32N 179.3(6) . .
C31N C32N H32A 109.5 . .
C31N C32N H32B 109.5 . .
C31N C32N H32C 109.5 . .
H32A C32N H32B 109.5 . .
H32A C32N H32C 109.5 . .
H32B C32N H32C 109.5 . .
Cu3 P1 Cu2 74.00(4) 2_655 .
Cu3 P1 Cu2 121.95(5) . .
Cu3 P1 Cu3 65.59(4) 2_655 .
P2 P1 Cu2 67.22(5) . .
P2 P1 Cu3 129.44(7) . 2_655
P2 P1 Cu3 110.02(6) . .
C1 P1 Cu2 111.07(16) . .
C1 P1 Cu3 123.08(16) . 2_655
C1 P1 Cu3 125.45(17) . .
C1 P1 P2 100.87(17) . .
Cu1A P2 Cu1B 31.52(15) . .
Cu1A P2 Cu1C 59.32(13) . .
Cu1A P2 Cu2 89.37(5) . .
Cu1B P2 Cu1C 33.06(19) . .
Cu1B P2 Cu2 119.47(15) . .
Cu1C P2 Cu2 128.75(11) . .
P1 P2 Cu1A 131.04(7) . .
P1 P2 Cu1B 135.24(16) . .
P1 P2 Cu1C 106.93(12) . .
P1 P2 Cu2 62.21(5) . .
C2 P2 Cu1A 128.61(18) . .
C2 P2 Cu1B 117.0(2) . .
C2 P2 Cu1C 119.7(2) . .
C2 P2 Cu2 111.56(17) . .
C2 P2 P1 99.68(17) . .
Cu4A P3 Cu5B 67.2(2) . .
Cu4A P3 Cu5A 59.6(2) . .
Cu4A P3 Cu4B 18.05(10) . .
Cu5A P3 Cu5B 9.9(2) . .
Cu4B P3 Cu5B 85.21(18) . .
Cu4B P3 Cu5A 77.66(18) . .
C1 P3 Cu4A 123.0(2) . .
C1 P3 Cu5B 92.8(2) . .
C1 P3 Cu5A 102.3(2) . .
C1 P3 Cu4B 123.17(18) . .
C1 P3 C2 104.7(2) . .
C2 P3 Cu4A 129.6(2) . .
C2 P3 Cu5B 97.3(3) . .
C2 P3 Cu5A 97.5(3) . .
C2 P3 Cu4B 131.96(17) . .
P3 C1 P1 116.9(3) . .
C11 C1 P1 120.0(3) . .
C11 C1 P3 122.3(3) . .
C12 C11 C1 121.9(4) . .
C12 C11 C16 120.2(5) . .
C16 C11 C1 117.9(4) . .
C11 C12 C13 118.6(5) . .
C11 C12 C17 121.8(5) . .
C13 C12 C17 119.6(5) . .
C12 C13 H13 118.8 . .
C14 C13 C12 122.3(5) . .
C14 C13 H13 118.8 . .
C13 C14 C18 122.5(6) . .
C15 C14 C13 117.8(5) . .
C15 C14 C18 119.7(6) . .
C14 C15 H15 118.8 . .
C14 C15 C16 122.3(5) . .
C16 C15 H15 118.8 . .
C11 C16 C19 122.0(5) . .
C15 C16 C11 118.7(5) . .
C15 C16 C19 119.3(5) . .
C12 C17 H17A 109.5 . .
C12 C17 H17B 109.5 . .
C12 C17 H17C 109.5 . .
H17A C17 H17B 109.5 . .
H17A C17 H17C 109.5 . .
H17B C17 H17C 109.5 . .
C14 C18 H18A 109.5 . .
C14 C18 H18B 109.5 . .
C14 C18 H18C 109.5 . .
H18A C18 H18B 109.5 . .
H18A C18 H18C 109.5 . .
H18B C18 H18C 109.5 . .
C16 C19 H19A 109.5 . .
C16 C19 H19B 109.5 . .
C16 C19 H19C 109.5 . .
H19A C19 H19B 109.5 . .
H19A C19 H19C 109.5 . .
H19B C19 H19C 109.5 . .
P3 C2 P2 117.8(3) . .
C21 C2 P2 119.8(4) . .
C21 C2 P3 122.0(4) . .
C22 C21 C2 119.3(6) . .
C22 C21 C26 118.7(6) . .
C26 C21 C2 122.0(5) . .
C21 C22 C27 120.0(6) . .
C23 C22 C21 120.6(8) . .
C23 C22 C27 119.4(7) . .
C22 C23 H23 119.2 . .
C22 C23 C24 121.5(7) . .
C24 C23 H23 119.2 . .
C23 C24 C28 121.5(8) . .
C25 C24 C23 117.2(6) . .
C25 C24 C28 121.2(9) . .
C24 C25 H25 118.9 . .
C26 C25 C24 122.1(8) . .
C26 C25 H25 118.9 . .
C21 C26 C29 122.3(6) . .
C25 C26 C21 119.9(7) . .
C25 C26 C29 117.8(7) . .
C22 C27 H27A 109.5 . .
C22 C27 H27B 109.5 . .
C22 C27 H27C 109.5 . .
H27A C27 H27B 109.5 . .
H27A C27 H27C 109.5 . .
H27B C27 H27C 109.5 . .
C24 C28 H28A 109.5 . .
C24 C28 H28B 109.5 . .
C24 C28 H28C 109.5 . .
H28A C28 H28B 109.5 . .
H28A C28 H28C 109.5 . .
H28B C28 H28C 109.5 . .
C26 C29 H29A 109.5 . .
C26 C29 H29B 109.5 . .
C26 C29 H29C 109.5 . .
H29A C29 H29B 109.5 . .
H29A C29 H29C 109.5 . .
H29B C29 H29C 109.5 . .

loop_
_geom_bond_atom_site_label_1
_geom_bond_atom_site_label_2
_geom_bond_distance
_geom_bond_site_symmetry_2
Cu1A N1A 1.998(6) .
Cu1A Br1 2.5111(13) .
Cu1A Br1 2.5922(13) 2_655
Cu1A P2 2.2018(15) .
N1A C15N 1.128(9) .
C15N C16N 1.462(8) .
C16N H16A 0.9800 .
C16N H16B 0.9800 .
C16N H16C 0.9800 .
Cu1B N1B 2.07(3) .
Cu1B Br1 2.413(6) .
Cu1B P2 2.290(6) .
N1B C13N 1.26(3) .
C13N C14N 1.42(3) .
C14N H14A 0.9800 .
C14N H14B 0.9800 .
C14N H14C 0.9800 .
Cu1C N1C 2.306(16) .
Cu1C Br1 2.540(5) .
Cu1C Br2 2.526(5) .
Cu1C P2 2.376(4) .
N1C C11N 1.40(2) .
C11N C12N 1.12(2) .
C12N H12A 0.9800 .
C12N H12B 0.9800 .
C12N H12C 0.9800 .
Br1 Cu1A 2.5921(13) 2_655
Br1 Cu2 2.5582(11) 2_655
Cu2 Br1 2.5582(11) 2_655
Cu2 Br2 2.5542(10) 2_655
Cu2 Br3 2.519(2) .
Cu2 Cu3 2.8535(11) 2_655
Cu2 P1 2.4186(14) .
Cu2 P2 2.5207(14) .
Br2 Cu2 2.5542(10) 2_655
Br2 Cu3 2.4305(8) .
Cu4A Cu5B 2.642(8) .
Cu4A Br4A 2.516(6) .
Cu4A Br1I 2.493(6) .
Cu4A N4A 2.298(10) .
Cu4A P3 2.189(4) .
Cu5B Br4A 2.334(8) .
Cu5B Br3 2.166(7) .
Cu5B P3 2.551(8) .
Cu1I Br1I 2.226(4) .
Cu1I Br1I 2.226(4) 7_655
Cu5A Cu4B 2.861(7) .
Cu5A Br4B 2.377(8) .
Cu5A Br3 2.552(7) .
Cu5A P3 2.341(8) .
Cu4B N1X 2.30(4) .
Cu4B Br4B 2.517(5) .
Cu4B Br4C 2.395(3) .
Cu4B N4A 1.945(8) .
Cu4B N4B 2.080(9) .
Cu4B P3 2.2192(18) .
N1X Br4B 1.21(4) .
N1X Br4C 0.70(5) .
Br4B Br4C 0.670(4) .
Br3 N2 0.507(13) .
Br3 C21N 0.636(12) .
Br3 C22N 2.17(2) .
N2 C21N 1.063(18) .
C21N C22N 1.56(3) .
N4A C41N 1.140(14) .
C41N C42N 1.468(19) .
C42N H42A 0.9800 .
C42N H42B 0.9800 .
C42N H42C 0.9800 .
N4B C43N 1.137(13) .
C43N C44N 1.454(14) .
C44N H44A 0.9800 .
C44N H44B 0.9800 .
C44N H44C 0.9800 .
Cu3 Cu2 2.8535(11) 2_655
Cu3 Cu3 2.5325(13) 2_655
Cu3 N3 1.987(5) .
Cu3 P1 2.3211(12) 2_655
Cu3 P1 2.3543(13) .
N3 C31N 1.150(7) .
C31N C32N 1.444(8) .
C32N H32A 0.9800 .
C32N H32B 0.9800 .
C32N H32C 0.9800 .
P1 Cu3 2.3211(12) 2_655
P1 P2 2.1115(17) .
P1 C1 1.752(5) .
P2 C2 1.742(5) .
P3 C1 1.721(5) .
P3 C2 1.734(5) .
C1 C11 1.489(7) .
C11 C12 1.391(7) .
C11 C16 1.412(7) .
C12 C13 1.405(8) .
C12 C17 1.494(7) .
C13 H13 0.9500 .
C13 C14 1.387(8) .
C14 C15 1.381(9) .
C14 C18 1.503(9) .
C15 H15 0.9500 .
C15 C16 1.395(8) .
C16 C19 1.507(8) .
C17 H17A 0.9800 .
C17 H17B 0.9800 .
C17 H17C 0.9800 .
C18 H18A 0.9800 .
C18 H18B 0.9800 .
C18 H18C 0.9800 .
C19 H19A 0.9800 .
C19 H19B 0.9800 .
C19 H19C 0.9800 .
C2 C21 1.485(7) .
C21 C22 1.391(9) .
C21 C26 1.413(9) .
C22 C23 1.374(11) .
C22 C27 1.513(12) .
C23 H23 0.9500 .
C23 C24 1.416(14) .
C24 C25 1.386(12) .
C24 C28 1.502(10) .
C25 H25 0.9500 .
C25 C26 1.381(9) .
C26 C29 1.468(11) .
C27 H27A 0.9800 .
C27 H27B 0.9800 .
C27 H27C 0.9800 .
C28 H28A 0.9800 .
C28 H28B 0.9800 .
C28 H28C 0.9800 .
C29 H29A 0.9800 .
C29 H29B 0.9800 .
C29 H29C 0.9800 .
